data_1510659
loop_
_publ_author_name
'Schaefer, J.'
'Bluhm, K.'

_publ_section_title
;
 Ein neues Kupferzinnboratoxid mit isolierten BO3-Baugruppen:
 Cu5Sn(BO3)2O4
;
_journal_name_full 'Zeitschrift fuer Anorganische und Allgemeine Chemie'
_journal_page_first 1578
_journal_page_last 1582
_journal_paper_doi 10.1002/zaac.19946200914
_journal_volume 620
_journal_year 1994
_chemical_formula_sum 'B2 Cu5 O10 Sn'
_chemical_name_systematic 'Cu5 Sn (B O3)2 O4'
_space_group_IT_number 14
_symmetry_space_group_name_Hall '-P 2ybc'
_symmetry_space_group_name_H-M 'P 1 21/c 1'
_cell_angle_alpha 90
_cell_angle_beta 93.3
_cell_angle_gamma 90
_cell_formula_units_Z 4
_cell_length_a 6.3526
_cell_length_b 9.502
_cell_length_c 12.1
_cell_volume 729.174
_citation_journal_id_ASTM ZAACAB
_cod_data_source_file boron_142.cif
_cod_data_source_block B2Cu5O10Sn1
_cod_original_formula_sum 'B2 Cu5 O10 Sn1'
_cod_database_code 1510659

loop_
_symmetry_equiv_pos_as_xyz
x,y,z
-x,y+1/2,-z+1/2
-x,-y,-z
x,-y-1/2,z-1/2

loop_
_atom_site_label
_atom_site_type_symbol
_atom_site_fract_x
_atom_site_fract_y
_atom_site_fract_z
_atom_site_occupancy
_atom_site_U_iso_or_equiv
B1 B+3 0.1986 0.7702 0.3684 1 0.0
Cu1 Cu+2 0.2812 0.2358 0.3782 0.333 0.0
Cu2 Cu+2 0.7822 0.2345 0.3776 0.667 0.0
O2 O-2 0.5568 0.373 0.4088 1 0.0
O8 O-2 0.7783 0.1253 0.1345 1 0.0
O7 O-2 0.2763 0.1189 0.1313 1 0.0
B2 B+3 0.6962 0.7594 0.366 1 0.0
Cu3 Cu+2 0.0211 0.005 0.7801 1 0.0
Cu7 Cu+2 0.5 0 0.5 1 0.0
O4 O-2 0.6899 0.8354 0.2691 1 0.0
O5 O-2 0.3097 0.1582 0.5376 1 0.0
Cu6 Cu+2 0 0 0.5 1 0.0
Cu4 Cu+2 0.5248 0.013 0.778 1 0.0
Sn2 Sn+4 0.7822 0.2345 0.3776 0.333 0.0
O1 O-2 0.0737 0.3836 0.4146 1 0.0
O3 O-2 0.1788 0.8394 0.2678 1 0.0
O6 O-2 0.8113 0.1573 0.5345 1 0.0
O9 O-2 0.0157 0.0984 0.356 1 0.0
Sn1 Sn+4 0.2812 0.2358 0.3782 0.667 0.0
Cu5 Cu+2 0.7479 0.0077 0.9995 1 0.0
O10 O-2 0.4981 0.0905 0.3552 1 0.0
